data_7234077
loop_
_publ_author_name
'Takaaki Hiramatsu'
'Yukihiro Yoshida'
'Gunzi Saito'
'Akihiro Otsuka'
'Hideki Yamochi'
'Mitsuhiko Maesato'
'Yasuhiro Shimizu'
'Hiroshi Ito'
'Hideo Kishida'

_publ_section_title
;
 Quantum spin liquid: design of a quantum spin liquid next to a
 superconducting state based on a dimer-type ET Mott insulator
;
_journal_name_full 'Journal of Materials Chemistry C'
_journal_page_first 1378
_journal_page_last 1388
_journal_paper_doi 10.1039/C4TC01701C
_journal_volume 3
_journal_year 2015
_chemical_formula_moiety '(C10 H8 S8 +1)n,n(C10 H8 S8),n(C3 Cu2 N3 -1)'
_chemical_formula_sum 'C23 H16 Cu2 N3 S16'
_chemical_formula_weight 974.43
_chemical_name_common
;
bis(ethylenedithio)tetrathiafulvalene copper(I) cyanide
;
_chemical_name_systematic
;
catena(bis(bis(Ethylenedithio)tetrathiafulvalene) tris(\m2-cyano)-di-copper)
;
_space_group_IT_number 14
_space_group_name_Hall '-P 2ybc'
_space_group_name_H-M_alt 'P 1 21/c 1'
_symmetry_cell_setting monoclinic
_symmetry_space_group_name_Hall '-P 2ybc'
_symmetry_space_group_name_H-M 'P 1 21/c 1'
_atom_sites_solution_hydrogens geom
_atom_sites_solution_primary direct
_atom_sites_solution_secondary difmap
_cell_angle_alpha 90.00
_cell_angle_beta 114.2000(10)
_cell_angle_gamma 90.00
_cell_formula_units_Z 2
_cell_length_a 16.0681(18)
_cell_length_b 8.5852(10)
_cell_length_c 13.3070(15)
_cell_measurement_reflns_used 9960
_cell_measurement_temperature 200(2)
_cell_measurement_theta_max 28.19
_cell_measurement_theta_min 2.78
_cell_volume 1674.4(3)
_computing_cell_refinement 'APEX2 (Bruker AXS, 2006)'
_computing_data_collection 'APEX2 '
_computing_data_reduction 'SAINT (Bruker AXS, 2004)'
_computing_publication_material 'Yadokari-XG 2009 (Wakita, Nemoto et al., 2009)'
_computing_structure_refinement 'SHELXL-97 (Sheldrick, 1997)'
_computing_structure_solution 'SHELXS-97 (Sheldrick, 1990)'
_diffrn_ambient_temperature 200(2)
_diffrn_detector_area_resol_mean 8.333
_diffrn_measured_fraction_theta_full 0.995
_diffrn_measured_fraction_theta_max 0.995
_diffrn_measurement_device_type 'Bruker APEXII CCD area detector'
_diffrn_measurement_method '\f and \w scans'
_diffrn_radiation_monochromator graphite
_diffrn_radiation_source 'fine-focus sealed tube'
_diffrn_radiation_type MoK\a
_diffrn_radiation_wavelength 0.71073
_diffrn_reflns_av_R_equivalents 0.0287
_diffrn_reflns_av_sigmaI/netI 0.0220
_diffrn_reflns_limit_h_max 20
_diffrn_reflns_limit_h_min -20
_diffrn_reflns_limit_k_max 10
_diffrn_reflns_limit_k_min -10
_diffrn_reflns_limit_l_max 16
_diffrn_reflns_limit_l_min -16
_diffrn_reflns_number 17329
_diffrn_reflns_theta_full 27.00
_diffrn_reflns_theta_max 27.00
_diffrn_reflns_theta_min 1.39
_exptl_absorpt_coefficient_mu 2.294
_exptl_absorpt_correction_T_max 0.9556
_exptl_absorpt_correction_T_min 0.7662
_exptl_absorpt_correction_type numerical
_exptl_absorpt_process_details
;
APEX2 Software
;
_exptl_crystal_colour black
_exptl_crystal_density_diffrn 1.933
_exptl_crystal_density_method 'not measured'
_exptl_crystal_description 'hexagonal plate'
_exptl_crystal_F_000 978
_exptl_crystal_preparation 'Magnetic properties, electronic property'
_exptl_crystal_recrystallization_method electrocrystallization
_exptl_crystal_size_max 0.49
_exptl_crystal_size_mid 0.39
_exptl_crystal_size_min 0.02
_refine_diff_density_max 0.608
_refine_diff_density_min -0.423
_refine_diff_density_rms 0.101
_refine_ls_extinction_method none
_refine_ls_goodness_of_fit_ref 1.223
_refine_ls_hydrogen_treatment constr
_refine_ls_matrix_type full
_refine_ls_number_parameters 199
_refine_ls_number_reflns 3639
_refine_ls_number_restraints 0
_refine_ls_restrained_S_all 1.223
_refine_ls_R_factor_all 0.0383
_refine_ls_R_factor_gt 0.0376
_refine_ls_shift/su_max 0.000
_refine_ls_shift/su_mean 0.000
_refine_ls_structure_factor_coef Fsqd
_refine_ls_weighting_details 'calc w=1/[\s^2^(Fo^2^)+(0.0000P)^2^+7.5112P] where P=(Fo^2^+2Fc^2^)/3'
_refine_ls_weighting_scheme calc
_refine_ls_wR_factor_gt 0.0989
_refine_ls_wR_factor_ref 0.0992
_reflns_number_gt 3529
_reflns_number_total 3639
_reflns_threshold_expression >2sigma(I)
_cod_data_source_file 1000033.cif
_cod_data_source_block PCOD1000033
_cod_depositor_comments
;
The following automatic conversions were performed:

data item '_symmetry_cell_setting' value 'Monoclinic' was changed to
'monoclinic' in accordance with the built-in table derived from the
CIF Core dictionary named 'cif_core.dic' version 2.4.5 last updated
on 2014-11-21.

Automatic conversion script
Id: cif_fix_values 6909 2019-04-08 15:41:33Z antanas 
;
_cod_original_sg_symbol_H-M 'P2(1)/c  '
_cod_database_code 7234077

loop_
_symmetry_equiv_pos_as_xyz
'x, y, z'
'-x, y+1/2, -z+1/2'
'-x, -y, -z'
'x, -y-1/2, z-1/2'

loop_
_atom_site_label
_atom_site_type_symbol
_atom_site_fract_x
_atom_site_fract_y
_atom_site_fract_z
_atom_site_U_iso_or_equiv
_atom_site_adp_type
_atom_site_occupancy
_atom_site_symmetry_multiplicity
_atom_site_calc_flag
_atom_site_refinement_flags
_atom_site_disorder_assembly
_atom_site_disorder_group
S1 S 0.46167(6) 0.26338(12) 0.50833(8) 0.0261(2) Uani 1 1 d . . .
S2 S 0.36738(6) 0.03033(12) 0.33741(8) 0.0252(2) Uani 1 1 d . . .
S3 S 0.62773(6) 0.27147(12) 0.44115(8) 0.0257(2) Uani 1 1 d . . .
S4 S 0.54778(6) 0.02461(12) 0.27653(8) 0.0250(2) Uani 1 1 d . . .
S5 S 0.30780(8) 0.32525(13) 0.56600(10) 0.0349(3) Uani 1 1 d . . .
S6 S 0.19191(7) 0.05330(13) 0.35489(9) 0.0299(2) Uani 1 1 d . . .
S7 S 0.79800(7) 0.30128(13) 0.41273(10) 0.0327(2) Uani 1 1 d . . .
S8 S 0.70605(8) -0.00068(14) 0.21851(10) 0.0388(3) Uani 1 1 d . . .
C1 C 0.4638(2) 0.1441(5) 0.4032(3) 0.0227(7) Uani 1 1 d . . .
C2 C 0.5378(3) 0.1439(4) 0.3767(3) 0.0223(7) Uani 1 1 d . . .
C3 C 0.3487(3) 0.2219(4) 0.4828(3) 0.0239(8) Uani 1 1 d . . .
C4 C 0.3046(2) 0.1162(4) 0.4031(3) 0.0225(7) Uani 1 1 d . . .
C5 C 0.6929(2) 0.2057(5) 0.3720(3) 0.0226(7) Uani 1 1 d . . .
C6 C 0.6566(3) 0.0909(5) 0.2972(3) 0.0256(8) Uani 1 1 d . . .
C7 C 0.1867(3) 0.2834(6) 0.4982(4) 0.0385(10) Uani 1 1 d . . .
H7 H 0.1575 0.3141 0.5487 0.046 Uiso 1 1 calc R . .
H7A H 0.1596 0.3498 0.4307 0.046 Uiso 1 1 calc R . .
C8 C 0.1636(3) 0.1173(6) 0.4655(4) 0.0366(10) Uani 1 1 d . . .
H8 H 0.0967 0.1021 0.4432 0.044 Uiso 1 1 calc R . .
H8A H 0.1965 0.0498 0.5312 0.044 Uiso 1 1 calc R . .
C9 C 0.8520(3) 0.1937(5) 0.3380(3) 0.0282(8) Uani 1 1 d . . .
H9 H 0.9019 0.2590 0.3334 0.034 Uiso 1 1 calc R . .
H9A H 0.8806 0.0975 0.3804 0.034 Uiso 1 1 calc R . .
C10 C 0.7869(3) 0.1476(5) 0.2226(3) 0.0290(8) Uani 1 1 d . . .
H10 H 0.8232 0.1090 0.1820 0.035 Uiso 1 1 calc R . .
H10A H 0.7527 0.2421 0.1833 0.035 Uiso 1 1 calc R . .
Cu1 Cu -0.00752(4) 0.64988(6) 0.33689(5) 0.03187(14) Uani 1 1 d . . .
C11 C -0.0151(3) 0.8559(5) 0.2864(3) 0.0277(8) Uani 1 1 d . . .
N1 N 0.0168(2) 0.4788(4) 0.2494(3) 0.0309(8) Uani 1 1 d . . .
C12 C -0.0042(3) 0.5387(5) 0.4627(3) 0.0316(8) Uani 0.50 1 d P . .
N12 N -0.0042(3) 0.5387(5) 0.4627(3) 0.0316(8) Uani 0.50 1 d P . .

loop_
_atom_site_aniso_label
_atom_site_aniso_U_11
_atom_site_aniso_U_22
_atom_site_aniso_U_33
_atom_site_aniso_U_23
_atom_site_aniso_U_13
_atom_site_aniso_U_12
S1 0.0199(4) 0.0301(5) 0.0285(5) -0.0073(4) 0.0102(4) -0.0045(4)
S2 0.0202(4) 0.0317(5) 0.0243(4) -0.0064(4) 0.0097(4) -0.0058(4)
S3 0.0207(4) 0.0286(5) 0.0300(5) -0.0101(4) 0.0126(4) -0.0060(4)
S4 0.0210(4) 0.0303(5) 0.0242(4) -0.0064(4) 0.0095(4) -0.0066(4)
S5 0.0306(5) 0.0339(6) 0.0472(6) -0.0154(5) 0.0230(5) -0.0061(4)
S6 0.0186(4) 0.0325(5) 0.0382(5) -0.0066(4) 0.0113(4) -0.0032(4)
S7 0.0210(5) 0.0371(6) 0.0431(6) -0.0162(5) 0.0162(4) -0.0091(4)
S8 0.0396(6) 0.0390(6) 0.0496(7) -0.0223(5) 0.0301(6) -0.0135(5)
C1 0.0187(17) 0.0268(19) 0.0211(17) -0.0017(14) 0.0067(14) -0.0021(14)
C2 0.0203(17) 0.0245(18) 0.0206(17) -0.0033(14) 0.0068(14) -0.0031(14)
C3 0.0232(18) 0.0215(18) 0.0304(19) 0.0015(15) 0.0144(16) 0.0012(14)
C4 0.0199(17) 0.0216(18) 0.0265(18) 0.0032(15) 0.0101(15) 0.0006(14)
C5 0.0171(17) 0.0265(19) 0.0243(18) -0.0028(15) 0.0085(14) -0.0013(14)
C6 0.0215(18) 0.030(2) 0.0284(19) -0.0039(16) 0.0132(16) -0.0032(15)
C7 0.030(2) 0.043(3) 0.044(3) -0.005(2) 0.016(2) 0.0070(19)
C8 0.028(2) 0.050(3) 0.036(2) -0.004(2) 0.0183(19) -0.009(2)
C9 0.0208(18) 0.035(2) 0.032(2) -0.0007(17) 0.0142(16) 0.0020(16)
C10 0.026(2) 0.035(2) 0.030(2) -0.0001(17) 0.0150(17) -0.0005(17)
Cu1 0.0371(3) 0.0235(3) 0.0390(3) 0.0023(2) 0.0197(2) 0.0013(2)
C11 0.028(2) 0.025(2) 0.032(2) -0.0051(16) 0.0146(17) -0.0021(16)
N1 0.0316(19) 0.0280(18) 0.0356(19) 0.0006(15) 0.0162(16) 0.0025(15)
C12 0.0312(19) 0.032(2) 0.034(2) -0.0025(15) 0.0155(17) -0.0021(16)
N12 0.0312(19) 0.032(2) 0.034(2) -0.0025(15) 0.0155(17) -0.0021(16)

loop_
_atom_type_symbol
_atom_type_description
_atom_type_scat_dispersion_real
_atom_type_scat_dispersion_imag
_atom_type_scat_source
C C 0.0033 0.0016 'International Tables Vol C Tables 4.2.6.8 and 6.1.1.4'
H H 0.0000 0.0000 'International Tables Vol C Tables 4.2.6.8 and 6.1.1.4'
N N 0.0061 0.0033 'International Tables Vol C Tables 4.2.6.8 and 6.1.1.4'
S S 0.1246 0.1234 'International Tables Vol C Tables 4.2.6.8 and 6.1.1.4'
Cu Cu 0.3201 1.2651 'International Tables Vol C Tables 4.2.6.8 and 6.1.1.4'

loop_
_geom_angle_atom_site_label_1
_geom_angle_atom_site_label_2
_geom_angle_atom_site_label_3
_geom_angle
_geom_angle_site_symmetry_1
_geom_angle_site_symmetry_3
C3 S1 C1 94.84(18) . .
C1 S2 C4 95.11(18) . .
C2 S3 C5 95.35(18) . .
C2 S4 C6 95.08(18) . .
C3 S5 C7 101.0(2) . .
C4 S6 C8 100.2(2) . .
C5 S7 C9 102.05(19) . .
C6 S8 C10 99.42(19) . .
C2 C1 S2 123.9(3) . .
C2 C1 S1 120.7(3) . .
S2 C1 S1 115.4(2) . .
C1 C2 S3 120.4(3) . .
C1 C2 S4 124.0(3) . .
S3 C2 S4 115.5(2) . .
C4 C3 S1 117.4(3) . .
C4 C3 S5 128.7(3) . .
S1 C3 S5 114.0(2) . .
C3 C4 S6 129.0(3) . .
C3 C4 S2 116.7(3) . .
S6 C4 S2 114.3(2) . .
C6 C5 S3 117.0(3) . .
C6 C5 S7 129.7(3) . .
S3 C5 S7 113.3(2) . .
C5 C6 S8 127.4(3) . .
C5 C6 S4 117.0(3) . .
S8 C6 S4 115.6(2) . .
C8 C7 S5 115.0(3) . .
C8 C7 H7 108.5 . .
S5 C7 H7 108.5 . .
C8 C7 H7A 108.5 . .
S5 C7 H7A 108.5 . .
H7 C7 H7A 107.5 . .
C7 C8 S6 114.5(3) . .
C7 C8 H8 108.6 . .
S6 C8 H8 108.6 . .
C7 C8 H8A 108.6 . .
S6 C8 H8A 108.6 . .
H8 C8 H8A 107.6 . .
C10 C9 S7 113.7(3) . .
C10 C9 H9 108.8 . .
S7 C9 H9 108.8 . .
C10 C9 H9A 108.8 . .
S7 C9 H9A 108.8 . .
H9 C9 H9A 107.7 . .
C9 C10 S8 113.9(3) . .
C9 C10 H10 108.8 . .
S8 C10 H10 108.8 . .
C9 C10 H10A 108.8 . .
S8 C10 H10A 108.8 . .
H10 C10 H10A 107.7 . .
C11 Cu1 C12 139.37(17) . .
C11 Cu1 N1 118.73(16) . .
C12 Cu1 N1 101.57(16) . .
N1 C11 Cu1 175.1(4) 2 .
C11 N1 Cu1 158.5(3) 2_545 .
N12 C12 C12 0.0(5) 3_566 3_566
N12 C12 Cu1 173.0(5) 3_566 .
C12 C12 Cu1 173.0(5) 3_566 .

loop_
_geom_bond_atom_site_label_1
_geom_bond_atom_site_label_2
_geom_bond_distance
_geom_bond_site_symmetry_2
S1 C3 1.741(4) .
S1 C1 1.745(4) .
S2 C1 1.734(4) .
S2 C4 1.746(4) .
S3 C2 1.734(4) .
S3 C5 1.747(4) .
S4 C2 1.740(4) .
S4 C6 1.751(4) .
S5 C3 1.745(4) .
S5 C7 1.813(5) .
S6 C4 1.740(4) .
S6 C8 1.795(4) .
S7 C5 1.752(4) .
S7 C9 1.817(4) .
S8 C6 1.739(4) .
S8 C10 1.804(4) .
C1 C2 1.372(5) .
C3 C4 1.354(5) .
C5 C6 1.352(5) .
C7 C8 1.493(7) .
C7 H7 1.0000 .
C7 H7A 1.0000 .
C8 H8 1.0000 .
C8 H8A 1.0000 .
C9 C10 1.513(6) .
C9 H9 1.0000 .
C9 H9A 1.0000 .
C10 H10 1.0000 .
C10 H10A 1.0000 .
Cu1 C11 1.878(4) .
Cu1 C12 1.909(4) .
Cu1 N1 2.010(4) .
C11 N1 1.153(5) 2
N1 C11 1.153(5) 2_545
C12 N12 1.155(8) 3_566
C12 C12 1.155(8) 3_566

loop_
_geom_torsion_atom_site_label_1
_geom_torsion_atom_site_label_2
_geom_torsion_atom_site_label_3
_geom_torsion_atom_site_label_4
_geom_torsion
_geom_torsion_site_symmetry_1
_geom_torsion_site_symmetry_2
_geom_torsion_site_symmetry_3
_geom_torsion_site_symmetry_4
C4 S2 C1 C2 -172.4(4) . . . .
C4 S2 C1 S1 7.5(3) . . . .
C3 S1 C1 C2 173.0(3) . . . .
C3 S1 C1 S2 -6.9(3) . . . .
S2 C1 C2 S3 175.7(2) . . . .
S1 C1 C2 S3 -4.2(5) . . . .
S2 C1 C2 S4 -2.4(5) . . . .
S1 C1 C2 S4 177.8(2) . . . .
C5 S3 C2 C1 179.0(3) . . . .
C5 S3 C2 S4 -2.8(3) . . . .
C6 S4 C2 C1 -178.6(4) . . . .
C6 S4 C2 S3 3.3(3) . . . .
C1 S1 C3 C4 3.2(3) . . . .
C1 S1 C3 S5 -176.9(2) . . . .
C7 S5 C3 C4 -11.2(4) . . . .
C7 S5 C3 S1 168.9(2) . . . .
S1 C3 C4 S6 -178.0(2) . . . .
S5 C3 C4 S6 2.1(6) . . . .
S1 C3 C4 S2 1.5(4) . . . .
S5 C3 C4 S2 -178.4(2) . . . .
C8 S6 C4 C3 -17.3(4) . . . .
C8 S6 C4 S2 163.3(2) . . . .
C1 S2 C4 C3 -5.4(3) . . . .
C1 S2 C4 S6 174.2(2) . . . .
C2 S3 C5 C6 0.9(4) . . . .
C2 S3 C5 S7 -178.7(2) . . . .
C9 S7 C5 C6 -5.3(4) . . . .
C9 S7 C5 S3 174.3(2) . . . .
S3 C5 C6 S8 -178.4(2) . . . .
S7 C5 C6 S8 1.2(6) . . . .
S3 C5 C6 S4 1.2(5) . . . .
S7 C5 C6 S4 -179.2(2) . . . .
C10 S8 C6 C5 -22.5(4) . . . .
C10 S8 C6 S4 157.9(2) . . . .
C2 S4 C6 C5 -2.7(4) . . . .
C2 S4 C6 S8 177.0(2) . . . .
C3 S5 C7 C8 44.2(4) . . . .
S5 C7 C8 S6 -69.6(4) . . . .
C4 S6 C8 C7 50.1(4) . . . .
C5 S7 C9 C10 38.8(4) . . . .
S7 C9 C10 S8 -69.9(4) . . . .
C6 S8 C10 C9 56.4(3) . . . .
C12 Cu1 C11 N1 157(5) . . . 2
N1 Cu1 C11 N1 -15(5) . . . 2
C11 Cu1 N1 C11 -150.4(9) . . . 2_545
C12 Cu1 N1 C11 35.0(10) . . . 2_545
C11 Cu1 C12 N12 -142(4) . . . 3_566
N1 Cu1 C12 N12 30(4) . . . 3_566
C11 Cu1 C12 C12 -142(4) . . . 3_566
N1 Cu1 C12 C12 30(4) . . . 3_566
